data_7024497
loop_
_publ_author_name
'Singh, Nanhai'
'Kumar, Abhinav'
'Prasad, Rajendra'
'Molloy, Kieran C.'
'Mahon, Mary F.'

_publ_section_title
;
 Syntheses, crystal, photoluminescence and electrochemical investigation
 of some new phenylmercury(II) dithiocarbamate complexes involving
 ferrocene.
;
_journal_issue 10
_journal_name_full 'Dalton transactions (Cambridge, England : 2003)'
_journal_page_first 2667
_journal_page_last 2675
_journal_paper_doi 10.1039/b917871f
_journal_volume 39
_journal_year 2010
_chemical_formula_moiety 'C22 H25 Fe Hg N S2'
_chemical_formula_sum 'C22 H25 Fe Hg N S2'
_chemical_formula_weight 623.99
_chemical_name_systematic
;
?
;
_space_group_IT_number 14
_symmetry_cell_setting monoclinic
_symmetry_space_group_name_Hall '-P 2yab'
_symmetry_space_group_name_H-M 'P 1 21/a 1'
_atom_sites_solution_hydrogens geom
_atom_sites_solution_primary direct
_atom_sites_solution_secondary difmap
_audit_creation_method SHELXL-97
_cell_angle_alpha 90.00
_cell_angle_beta 99.5530(10)
_cell_angle_gamma 90.00
_cell_formula_units_Z 4
_cell_length_a 9.4157(2)
_cell_length_b 12.9206(3)
_cell_length_c 17.6156(5)
_cell_measurement_reflns_used 53199
_cell_measurement_temperature 150(2)
_cell_measurement_theta_max 27.485
_cell_measurement_theta_min 2.910
_cell_volume 2113.33(9)
_computing_cell_refinement 'HKL Scalepack (Otwinski & Minor, 1997)'
_computing_data_collection 'Collect (Nonius BV, 1997-2000)'
_computing_data_reduction
;
DENZO-SCALEPACK Z. Otwinowski and W. Minor, "
Processing of X-ray Diffraction Data Collected in Oscillation Mode ",
Methods in Enzymology, Volume 276: Macromolecular Crystallography,
part A, p.307-326, 1997,C.W. Carter, Jr. & R. M. Sweet, Eds., Academic Press.
;
_computing_molecular_graphics 'ORTEP3 for Windows - Farrugia, L. J. J. Appl. Crystallogr. 1997, 30, 565'
_computing_publication_material
;
'WinGX publication routines, Farrugia,
L. J., J. Appl. Crystallogr., 1999, 32, 837-838
;
_computing_structure_refinement
;
SHELXL97 -Program for Crystal Structure Analysis (Release 97-2).
Sheldrick, G.M., Instit\"ut f\"ur Anorganische Chemie der Universit\"at,
Tammanstrasse 4, D-3400 G\"ottingen, Germany, 1998
;
_computing_structure_solution
;
SIR97- Altomare A., Burla M.C., Camalli M., Cascarano G.L., Giacovazzo C. ,
Guagliardi A., Moliterni A.G.G., Polidori G.,Spagna R.
(1999) J. Appl. Cryst. 32, 115-119
;
_diffrn_ambient_temperature 150(2)
_diffrn_measured_fraction_theta_full 0.991
_diffrn_measured_fraction_theta_max 0.991
_diffrn_measurement_device_type 'Nonius Kappa CCD'
_diffrn_measurement_method '276 1.3 degree images with \w scans'
_diffrn_radiation_monochromator graphite
_diffrn_radiation_source 'fine-focus sealed tube'
_diffrn_radiation_type MoK\a
_diffrn_radiation_wavelength 0.71073
_diffrn_reflns_av_R_equivalents 0.1112
_diffrn_reflns_av_sigmaI/netI 0.0634
_diffrn_reflns_limit_h_max 12
_diffrn_reflns_limit_h_min -12
_diffrn_reflns_limit_k_max 16
_diffrn_reflns_limit_k_min -16
_diffrn_reflns_limit_l_max 22
_diffrn_reflns_limit_l_min -22
_diffrn_reflns_number 31040
_diffrn_reflns_theta_full 27.51
_diffrn_reflns_theta_max 27.51
_diffrn_reflns_theta_min 3.09
_diffrn_standards_decay_% 0
_diffrn_standards_number 0
_exptl_absorpt_coefficient_mu 8.147
_exptl_absorpt_correction_T_max 0.4417
_exptl_absorpt_correction_T_min 0.2604
_exptl_absorpt_correction_type multi-scan
_exptl_absorpt_process_details
;
multi-scan from symmetry-related measurements
Sortav (Blessing 1995)
;
_exptl_crystal_colour yellow
_exptl_crystal_density_diffrn 1.961
_exptl_crystal_density_method 'not measured'
_exptl_crystal_description 'irregular plate'
_exptl_crystal_F_000 1208
_exptl_crystal_size_max 0.18
_exptl_crystal_size_mid 0.18
_exptl_crystal_size_min 0.10
_refine_diff_density_max 10.628
_refine_diff_density_min -2.588
_refine_diff_density_rms 0.393
_refine_ls_extinction_coef 0.0063(8)
_refine_ls_extinction_expression Fc^*^=kFc[1+0.001xFc^2^\l^3^/sin(2\q)]^-1/4^
_refine_ls_extinction_method SHELXL
_refine_ls_goodness_of_fit_ref 1.108
_refine_ls_hydrogen_treatment constr
_refine_ls_matrix_type full
_refine_ls_number_parameters 245
_refine_ls_number_reflns 4829
_refine_ls_number_restraints 0
_refine_ls_restrained_S_all 1.108
_refine_ls_R_factor_all 0.1165
_refine_ls_R_factor_gt 0.0954
_refine_ls_shift/su_max 0.001
_refine_ls_shift/su_mean 0.000
_refine_ls_structure_factor_coef Fsqd
_refine_ls_weighting_details 'calc w=1/[\s^2^(Fo^2^)+(0.1046P)^2^+98.8939P] where P=(Fo^2^+2Fc^2^)/3'
_refine_ls_weighting_scheme calc
_refine_ls_wR_factor_gt 0.2455
_refine_ls_wR_factor_ref 0.2583
_reflns_number_gt 3774
_reflns_number_total 4829
_reflns_threshold_expression >2sigma(I)
_cod_data_source_file b917871f.txt
_cod_data_source_block complex_3
_cod_database_code 7024497

loop_
_symmetry_equiv_pos_as_xyz
'x, y, z'
'-x+1/2, y+1/2, -z'
'-x, -y, -z'
'x-1/2, -y-1/2, z'

loop_
_atom_site_label
_atom_site_type_symbol
_atom_site_fract_x
_atom_site_fract_y
_atom_site_fract_z
_atom_site_U_iso_or_equiv
_atom_site_adp_type
_atom_site_occupancy
_atom_site_symmetry_multiplicity
_atom_site_calc_flag
_atom_site_refinement_flags
Hg Hg 0.35180(7) 0.14342(5) 0.98961(4) 0.0354(3) Uani 1 1 d .
Fe Fe 0.7738(3) -0.09866(18) 1.39451(13) 0.0298(5) Uani 1 1 d .
S1 S 0.5674(5) 0.2052(3) 1.0688(2) 0.0350(9) Uani 1 1 d .
S2 S 0.4732(5) -0.0051(3) 1.1106(3) 0.0336(9) Uani 1 1 d .
N1 N 0.6994(14) 0.0967(10) 1.1867(8) 0.027(3) Uani 1 1 d .
C1 C 0.5899(16) 0.0968(12) 1.1289(10) 0.027(3) Uani 1 1 d .
C2 C 0.7444(18) 0.0033(13) 1.2339(9) 0.033(3) Uani 1 1 d .
H2A H 0.8508 -0.0015 1.2423 0.039 Uiso 1 1 calc R
H2B H 0.7057 -0.0589 1.2047 0.039 Uiso 1 1 calc R
C3 C 0.6954(19) 0.0023(13) 1.3105(9) 0.032(3) Uani 1 1 d .
C4 C 0.757(2) 0.0572(13) 1.3776(11) 0.038(4) Uani 1 1 d .
H4 H 0.8339 0.1052 1.3817 0.046 Uiso 1 1 calc R
C5 C 0.681(2) 0.0273(14) 1.4379(10) 0.039(4) Uani 1 1 d .
H5 H 0.6981 0.0526 1.4893 0.047 Uiso 1 1 calc R
C6 C 0.5752(19) -0.0479(16) 1.4071(11) 0.040(4) Uani 1 1 d .
H6 H 0.5112 -0.0821 1.4352 0.048 Uiso 1 1 calc R
C7 C 0.5808(18) -0.0628(14) 1.3298(11) 0.037(4) Uani 1 1 d .
H7 H 0.5207 -0.1075 1.2957 0.044 Uiso 1 1 calc R
C8 C 0.985(2) -0.1314(16) 1.4153(14) 0.050(5) Uani 1 1 d .
H8 H 1.0597 -0.0817 1.4151 0.060 Uiso 1 1 calc R
C9 C 0.926(2) -0.1584(19) 1.4781(14) 0.057(6) Uani 1 1 d .
H9 H 0.9549 -0.1323 1.5288 0.068 Uiso 1 1 calc R
C10 C 0.816(2) -0.2313(14) 1.4559(12) 0.045(5) Uani 1 1 d .
H10 H 0.7559 -0.2615 1.4885 0.054 Uiso 1 1 calc R
C11 C 0.809(2) -0.2516(15) 1.3764(13) 0.047(5) Uani 1 1 d .
H11 H 0.7447 -0.2977 1.3458 0.057 Uiso 1 1 calc R
C12 C 0.919(2) -0.1888(17) 1.3505(13) 0.049(5) Uani 1 1 d .
H12 H 0.9421 -0.1865 1.3001 0.059 Uiso 1 1 calc R
C13 C 0.7866(17) 0.1910(14) 1.2079(10) 0.033(4) Uani 1 1 d .
H13A H 0.8046 0.2260 1.1604 0.040 Uiso 1 1 calc R
H13B H 0.8809 0.1708 1.2379 0.040 Uiso 1 1 calc R
C14 C 0.7128(18) 0.2663(13) 1.2551(10) 0.033(4) Uani 1 1 d .
H14A H 0.6238 0.2925 1.2230 0.040 Uiso 1 1 calc R
H14B H 0.6847 0.2290 1.2994 0.040 Uiso 1 1 calc R
C15 C 0.808(2) 0.3574(14) 1.2847(13) 0.045(5) Uani 1 1 d .
H15A H 0.8330 0.3971 1.2408 0.054 Uiso 1 1 calc R
H15B H 0.8979 0.3321 1.3162 0.054 Uiso 1 1 calc R
C16 C 0.727(2) 0.4277(16) 1.3338(12) 0.048(5) Uani 1 1 d .
H16A H 0.7889 0.4865 1.3528 0.071 Uiso 1 1 calc R
H16B H 0.7034 0.3883 1.3775 0.071 Uiso 1 1 calc R
H16C H 0.6386 0.4532 1.3023 0.071 Uiso 1 1 calc R
C17 C 0.1483(19) 0.1205(14) 0.9257(10) 0.035(4) Uani 1 1 d .
C18 C 0.085(2) 0.0238(15) 0.9204(11) 0.044(4) Uani 1 1 d .
H18 H 0.1361 -0.0338 0.9453 0.053 Uiso 1 1 calc R
C19 C -0.058(2) 0.0101(16) 0.8770(12) 0.049(5) Uani 1 1 d .
H19 H -0.1039 -0.0553 0.8753 0.059 Uiso 1 1 calc R
C20 C -0.125(2) 0.0927(17) 0.8386(12) 0.048(5) Uani 1 1 d .
H20 H -0.2193 0.0848 0.8107 0.057 Uiso 1 1 calc R
C21 C -0.058(2) 0.1866(15) 0.8397(11) 0.043(4) Uani 1 1 d .
H21 H -0.1059 0.2424 0.8110 0.051 Uiso 1 1 calc R
C22 C 0.075(2) 0.2017(14) 0.8809(10) 0.039(4) Uani 1 1 d .
H22 H 0.1193 0.2674 0.8799 0.047 Uiso 1 1 calc R

loop_
_atom_site_aniso_label
_atom_site_aniso_U_11
_atom_site_aniso_U_22
_atom_site_aniso_U_33
_atom_site_aniso_U_23
_atom_site_aniso_U_13
_atom_site_aniso_U_12
Hg 0.0347(4) 0.0366(4) 0.0338(4) -0.0027(3) 0.0022(2) 0.0018(3)
Fe 0.0316(12) 0.0267(12) 0.0299(11) 0.0010(9) 0.0013(9) 0.0012(9)
S1 0.041(2) 0.028(2) 0.033(2) 0.0038(16) -0.0022(17) -0.0069(17)
S2 0.033(2) 0.030(2) 0.038(2) -0.0008(16) 0.0064(17) -0.0054(16)
N1 0.028(6) 0.020(6) 0.036(7) 0.001(5) 0.010(5) 0.002(5)
C1 0.021(7) 0.025(7) 0.038(8) 0.002(6) 0.011(6) 0.005(6)
C2 0.031(8) 0.033(9) 0.030(8) -0.002(7) -0.005(6) 0.000(7)
C3 0.042(9) 0.027(8) 0.027(8) 0.001(6) 0.005(7) 0.007(7)
C4 0.047(10) 0.024(8) 0.041(9) -0.004(7) -0.005(8) 0.006(7)
C5 0.061(12) 0.031(9) 0.025(8) -0.006(7) 0.004(8) 0.009(8)
C6 0.029(8) 0.051(11) 0.042(10) 0.011(8) 0.013(7) 0.020(8)
C7 0.029(8) 0.039(9) 0.040(9) -0.003(7) 0.000(7) 0.005(7)
C8 0.032(9) 0.045(11) 0.074(15) 0.026(10) 0.009(9) 0.008(8)
C9 0.040(11) 0.070(15) 0.051(12) 0.013(11) -0.016(9) 0.008(10)
C10 0.053(11) 0.032(9) 0.051(11) 0.020(8) 0.009(9) 0.021(8)
C11 0.038(10) 0.032(9) 0.067(13) -0.002(9) -0.006(9) 0.013(8)
C12 0.052(12) 0.048(11) 0.047(11) -0.002(9) 0.006(9) 0.013(9)
C13 0.021(7) 0.038(9) 0.039(9) 0.001(7) 0.001(6) -0.010(6)
C14 0.032(8) 0.028(8) 0.038(9) -0.004(7) 0.002(7) -0.003(6)
C15 0.053(12) 0.030(9) 0.054(12) -0.010(8) 0.012(9) 0.002(8)
C16 0.060(12) 0.036(10) 0.048(11) -0.011(8) 0.013(9) 0.004(9)
C17 0.032(8) 0.035(9) 0.036(9) 0.006(7) 0.004(7) -0.001(7)
C18 0.059(12) 0.033(9) 0.039(10) 0.010(8) 0.004(9) 0.011(9)
C19 0.059(13) 0.041(11) 0.043(11) -0.005(8) -0.004(9) -0.017(9)
C20 0.049(11) 0.055(12) 0.040(10) -0.006(9) 0.012(9) -0.006(9)
C21 0.058(12) 0.036(9) 0.035(9) 0.005(8) 0.008(8) 0.001(9)
C22 0.051(11) 0.030(9) 0.034(9) -0.001(7) 0.001(8) 0.002(8)

loop_
_atom_type_symbol
_atom_type_description
_atom_type_scat_dispersion_real
_atom_type_scat_dispersion_imag
_atom_type_scat_source
C C 0.0033 0.0016 'International Tables Vol C Tables 4.2.6.8 and 6.1.1.4'
H H 0.0000 0.0000 'International Tables Vol C Tables 4.2.6.8 and 6.1.1.4'
N N 0.0061 0.0033 'International Tables Vol C Tables 4.2.6.8 and 6.1.1.4'
S S 0.1246 0.1234 'International Tables Vol C Tables 4.2.6.8 and 6.1.1.4'
Hg Hg -2.3894 9.2266 'International Tables Vol C Tables 4.2.6.8 and 6.1.1.4'
Fe Fe 0.3463 0.8444 'International Tables Vol C Tables 4.2.6.8 and 6.1.1.4'

loop_
_geom_angle_atom_site_label_1
_geom_angle_atom_site_label_2
_geom_angle_atom_site_label_3
_geom_angle
_geom_angle_site_symmetry_3
C17 Hg S1 167.9(5) .
C17 Hg S2 120.7(5) .
S1 Hg S2 66.94(13) .
C17 Hg S2 97.8(5) 3_657
S1 Hg S2 92.50(14) 3_657
S2 Hg S2 82.00(13) 3_657
C8 Fe C3 120.1(8) .
C8 Fe C6 162.2(9) .
C3 Fe C6 68.9(7) .
C8 Fe C10 68.1(8) .
C3 Fe C10 162.0(8) .
C6 Fe C10 108.4(8) .
C8 Fe C9 39.5(10) .
C3 Fe C9 155.0(9) .
C6 Fe C9 126.6(9) .
C10 Fe C9 40.7(9) .
C8 Fe C7 156.6(9) .
C3 Fe C7 42.0(7) .
C6 Fe C7 39.9(7) .
C10 Fe C7 124.6(9) .
C9 Fe C7 162.2(9) .
C8 Fe C11 69.0(9) .
C3 Fe C11 124.1(8) .
C6 Fe C11 120.5(9) .
C10 Fe C11 40.8(9) .
C9 Fe C11 68.4(9) .
C7 Fe C11 106.7(8) .
C8 Fe C4 106.7(8) .
C3 Fe C4 40.9(7) .
C6 Fe C4 69.2(8) .
C10 Fe C4 156.3(8) .
C9 Fe C4 120.7(9) .
C7 Fe C4 69.6(8) .
C11 Fe C4 161.1(9) .
C8 Fe C12 40.9(9) .
C3 Fe C12 106.1(8) .
C6 Fe C12 155.9(9) .
C10 Fe C12 68.8(9) .
C9 Fe C12 67.8(10) .
C7 Fe C12 120.6(8) .
C11 Fe C12 41.5(9) .
C4 Fe C12 123.3(9) .
C8 Fe C5 124.6(9) .
C3 Fe C5 68.5(7) .
C6 Fe C5 41.1(8) .
C10 Fe C5 121.8(8) .
C9 Fe C5 108.9(9) .
C7 Fe C5 68.4(7) .
C11 Fe C5 156.5(9) .
C4 Fe C5 40.8(8) .
C12 Fe C5 160.9(9) .
C1 S1 Hg 95.3(6) .
C1 S2 Hg 78.2(6) .
C1 N1 C13 121.4(14) .
C1 N1 C2 123.0(13) .
C13 N1 C2 115.6(13) .
N1 C1 S2 122.5(12) .
N1 C1 S1 117.9(12) .
S2 C1 S1 119.5(10) .
N1 C2 C3 114.1(14) .
C4 C3 C7 108.1(16) .
C4 C3 C2 127.2(17) .
C7 C3 C2 124.6(15) .
C4 C3 Fe 70.3(10) .
C7 C3 Fe 69.5(9) .
C2 C3 Fe 122.4(11) .
C3 C4 C5 107.6(17) .
C3 C4 Fe 68.8(9) .
C5 C4 Fe 70.2(10) .
C4 C5 C6 107.6(15) .
C4 C5 Fe 69.0(10) .
C6 C5 Fe 68.5(9) .
C7 C6 C5 109.2(16) .
C7 C6 Fe 70.2(10) .
C5 C6 Fe 70.4(10) .
C6 C7 C3 107.5(16) .
C6 C7 Fe 69.9(10) .
C3 C7 Fe 68.5(9) .
C9 C8 C12 110(2) .
C9 C8 Fe 71.1(12) .
C12 C8 Fe 70.8(12) .
C8 C9 C10 109(2) .
C8 C9 Fe 69.4(12) .
C10 C9 Fe 69.7(11) .
C9 C10 C11 108(2) .
C9 C10 Fe 69.7(11) .
C11 C10 Fe 69.9(11) .
C10 C11 C12 107.0(19) .
C10 C11 Fe 69.3(11) .
C12 C11 Fe 69.4(11) .
C8 C12 C11 106.5(19) .
C8 C12 Fe 68.3(12) .
C11 C12 Fe 69.0(11) .
N1 C13 C14 112.3(13) .
C15 C14 C13 112.9(15) .
C14 C15 C16 109.6(17) .
C18 C17 C22 117.8(17) .
C18 C17 Hg 120.8(13) .
C22 C17 Hg 121.2(13) .
C17 C18 C19 119.8(17) .
C20 C19 C18 118.8(19) .
C19 C20 C21 121(2) .
C22 C21 C20 121.1(19) .
C21 C22 C17 121.0(18) .

loop_
_geom_bond_atom_site_label_1
_geom_bond_atom_site_label_2
_geom_bond_distance
_geom_bond_site_symmetry_2
Hg C17 2.076(18) .
Hg S1 2.401(4) .
Hg S2 2.954(4) .
Hg S2 3.161(4) 3_657
Fe C8 2.01(2) .
Fe C3 2.018(16) .
Fe C6 2.029(16) .
Fe C10 2.030(17) .
Fe C9 2.03(2) .
Fe C7 2.032(17) .
Fe C11 2.038(19) .
Fe C4 2.038(17) .
Fe C12 2.04(2) .
Fe C5 2.053(17) .
S1 C1 1.748(16) .
S2 C1 1.711(16) .
N1 C1 1.32(2) .
N1 C13 1.48(2) .
N1 C2 1.49(2) .
C2 C3 1.50(2) .
C3 C4 1.42(2) .
C3 C7 1.45(3) .
C4 C5 1.43(3) .
C5 C6 1.43(3) .
C6 C7 1.38(3) .
C8 C9 1.36(3) .
C8 C12 1.42(3) .
C9 C10 1.41(3) .
C10 C11 1.42(3) .
C11 C12 1.45(3) .
C13 C14 1.52(2) .
C14 C15 1.52(2) .
C15 C16 1.54(3) .
C17 C18 1.38(3) .
C17 C22 1.42(2) .
C18 C19 1.44(3) .
C19 C20 1.36(3) .
C20 C21 1.36(3) .
C21 C22 1.35(3) .
